data_1546602
loop_
_publ_author_name
'Chan, Chieh-Kai'
'Tsai, Yu-Lin'
'Chang, Meng-Yang'

_publ_section_title
;
 CuI Mediated One-Pot Cycloacetalization/Ketalization of o-Carbonyl
 Allylbenzenes: Synthesis of Benzobicyclo[3.2.1]octane Core.
;
_journal_issue 7
_journal_name_full 'Organic letters'
_journal_page_first 1870
_journal_page_last 1873
_journal_paper_doi 10.1021/acs.orglett.7b00630
_journal_volume 19
_journal_year 2017
_chemical_absolute_configuration rm
_chemical_formula_sum 'C19 H20 O5'
_chemical_formula_weight 328.35
_space_group_crystal_system monoclinic
_space_group_IT_number 9
_space_group_name_Hall 'C -2yc'
_space_group_name_H-M_alt 'C 1 c 1'
_symmetry_space_group_name_Hall 'C -2yc'
_symmetry_space_group_name_H-M 'C 1 c 1'
_atom_sites_solution_hydrogens geom
_audit_creation_method SHELXL-2014/6
_cell_angle_alpha 90
_cell_angle_beta 100.810(8)
_cell_angle_gamma 90
_cell_formula_units_Z 4
_cell_length_a 24.743(9)
_cell_length_b 9.580(4)
_cell_length_c 7.166(3)
_cell_measurement_reflns_used 745
_cell_measurement_temperature 296(2)
_cell_measurement_theta_max 23.5431
_cell_measurement_theta_min 3.3529
_cell_volume 1668.5(12)
_computing_cell_refinement 'SAINT V8.34A (Bruker AXS Inc., 2013)'
_computing_data_collection 'Bruker APEX2'
_computing_data_reduction 'SAINT V8.34A (Bruker AXS Inc., 2013)'
_computing_molecular_graphics 'Bruker SHELXTL'
_computing_publication_material 'Bruker SHELXTL'
_computing_structure_refinement 'SHELXL-2014/6 (Sheldrick, 2014)'
_diffrn_ambient_temperature 296(2)
_diffrn_detector_area_resol_mean 8.3333
_diffrn_measured_fraction_theta_full 0.984
_diffrn_measured_fraction_theta_max 0.984
_diffrn_measurement_device_type 'Bruker APEX-II CCD'
_diffrn_measurement_method '\f and \w scans'
_diffrn_radiation_type MoK\a
_diffrn_radiation_wavelength 0.71073
_diffrn_reflns_av_R_equivalents 0.0300
_diffrn_reflns_av_unetI/netI 0.0512
_diffrn_reflns_Laue_measured_fraction_full 0.984
_diffrn_reflns_Laue_measured_fraction_max 0.984
_diffrn_reflns_limit_h_max 29
_diffrn_reflns_limit_h_min -30
_diffrn_reflns_limit_k_max 11
_diffrn_reflns_limit_k_min -9
_diffrn_reflns_limit_l_max 9
_diffrn_reflns_limit_l_min -8
_diffrn_reflns_number 5969
_diffrn_reflns_point_group_measured_fraction_full 0.985
_diffrn_reflns_point_group_measured_fraction_max 0.986
_diffrn_reflns_theta_full 25.242
_diffrn_reflns_theta_max 26.465
_diffrn_reflns_theta_min 1.676
_exptl_absorpt_coefficient_mu 0.094
_exptl_absorpt_correction_T_max 0.9485
_exptl_absorpt_correction_T_min 0.7950
_exptl_absorpt_correction_type multi-scan
_exptl_absorpt_process_details 'SADABS V2014/4 (Bruker AXS Inc.)'
_exptl_crystal_colour Colorless
_exptl_crystal_density_diffrn 1.307
_exptl_crystal_density_meas ?
_exptl_crystal_density_method 'not measured'
_exptl_crystal_description Tabullar
_exptl_crystal_F_000 696
_exptl_crystal_size_max 0.10
_exptl_crystal_size_mid 0.09
_exptl_crystal_size_min 0.04
_refine_diff_density_max 0.344
_refine_diff_density_min -0.401
_refine_diff_density_rms 0.119
_refine_ls_abs_structure_details
;
 Refined as an inversion twin.
;
_refine_ls_abs_structure_Flack 0(2)
_refine_ls_extinction_coef 0.041(4)
_refine_ls_extinction_expression Fc^*^=kFc[1+0.001xFc^2^\l^3^/sin(2\q)]^-1/4^
_refine_ls_extinction_method SHELXL
_refine_ls_goodness_of_fit_ref 1.103
_refine_ls_hydrogen_treatment constr
_refine_ls_matrix_type full
_refine_ls_number_parameters 222
_refine_ls_number_reflns 3077
_refine_ls_number_restraints 2
_refine_ls_restrained_S_all 1.103
_refine_ls_R_factor_all 0.0951
_refine_ls_R_factor_gt 0.0558
_refine_ls_shift/su_max 0.000
_refine_ls_shift/su_mean 0.000
_refine_ls_structure_factor_coef Fsqd
_refine_ls_weighting_details 'w=1/[\s^2^(Fo^2^)+(0.0782P)^2^] where P=(Fo^2^+2Fc^2^)/3'
_refine_ls_weighting_scheme calc
_refine_ls_wR_factor_gt 0.1160
_refine_ls_wR_factor_ref 0.1529
_reflns_Friedel_coverage 1.000
_reflns_Friedel_fraction_full 0.987
_reflns_Friedel_fraction_max 0.988
_reflns_number_gt 2018
_reflns_number_total 3077
_reflns_threshold_expression 'I > 2\s(I)'
_cod_data_source_file ol7b00630_si_003.cif
_cod_data_source_block 161017_0m
_cod_depositor_comments
;
The following automatic conversions were performed:

'_chemical_absolute_configuration' value 'RM' changed to 'rm'
according to
/home/data/users/saulius/crontab/automatic-downloads/rss-feeds/ACS/lib/dictionaries/cif_core.dic
dictionary named 'cif_core.dic' version 2.4.2 from 2011-04-26.

'_exptl_crystal_density_meas' value 'not measured' was changed to '?'
- the value is perceived as not measured.

Automatic conversion script
Id: cif_fix_values 4973 2017-02-22 13:04:09Z antanas 

 Adding full bibliography for 1546601--1546602.cif.
;
_cod_original_cell_volume 1668.4(11)
_cod_database_code 1546602
_shelx_space_group_comment
;
The symmetry employed for this shelxl refinement is uniquely defined
by the following loop, which should always be used as a source of
symmetry information in preference to the above space-group names.
They are only intended as comments.
;
_shelxl_version_number 2014/6

loop_
_space_group_symop_operation_xyz
'x, y, z'
'x, -y, z+1/2'
'x+1/2, y+1/2, z'
'x+1/2, -y+1/2, z+1/2'

loop_
_atom_site_label
_atom_site_type_symbol
_atom_site_fract_x
_atom_site_fract_y
_atom_site_fract_z
_atom_site_U_iso_or_equiv
_atom_site_adp_type
_atom_site_occupancy
_atom_site_site_symmetry_order
_atom_site_calc_flag
_atom_site_refinement_flags_posn
_atom_site_refinement_flags_adp
O1 O -0.10121(18) 0.2243(5) 0.7215(6) 0.0829(14) Uani 1 1 d . .
O2 O 0.28586(16) 0.1861(5) 0.6665(6) 0.0795(13) Uani 1 1 d . .
O3 O 0.05651(15) 0.1268(3) 0.1361(4) 0.0535(9) Uani 1 1 d . .
O4 O 0.06023(14) 0.3600(3) 0.1618(4) 0.0517(9) Uani 1 1 d . .
O5 O 0.26247(17) 0.3142(5) 0.3245(5) 0.0767(13) Uani 1 1 d . .
C1 C -0.0986(3) 0.3191(11) 0.8763(12) 0.111(3) Uani 1 1 d . .
H1 H -0.0643 0.3075 0.9628 0.167 Uiso 1 1 calc R U
H9 H -0.1285 0.3007 0.9413 0.167 Uiso 1 1 calc R U
H10 H -0.1014 0.4132 0.8290 0.167 Uiso 1 1 calc R U
C2 C -0.0610(2) 0.2359(6) 0.6138(7) 0.0550(14) Uani 1 1 d . .
C3 C -0.0600(2) 0.1303(6) 0.4822(8) 0.0651(17) Uani 1 1 d . .
H13 H -0.0863 0.0600 0.4684 0.078 Uiso 1 1 calc R U
C4 C -0.0198(2) 0.1292(6) 0.3715(7) 0.0551(14) Uani 1 1 d . .
H14 H -0.0190 0.0574 0.2847 0.066 Uiso 1 1 calc R U
C5 C 0.0192(2) 0.2338(5) 0.3890(6) 0.0427(11) Uani 1 1 d . .
C6 C 0.0645(2) 0.2359(5) 0.2740(6) 0.0438(12) Uani 1 1 d . .
C7 C 0.1230(2) 0.2257(5) 0.3891(6) 0.0447(12) Uani 1 1 d . .
C8 C 0.1350(2) 0.1574(5) 0.5621(6) 0.0494(13) Uani 1 1 d . .
H15 H 0.1064 0.1206 0.6145 0.059 Uiso 1 1 calc R U
C9 C 0.1882(2) 0.1428(6) 0.6579(7) 0.0574(15) Uani 1 1 d . .
H16 H 0.1952 0.0963 0.7739 0.069 Uiso 1 1 calc R U
C10 C 0.2314(2) 0.1967(6) 0.5833(7) 0.0553(14) Uani 1 1 d . .
C11 C 0.2988(3) 0.1260(9) 0.8509(10) 0.099(2) Uani 1 1 d . .
H3 H 0.2808 0.1778 0.9364 0.148 Uiso 1 1 calc R U
H2 H 0.3379 0.1286 0.8952 0.148 Uiso 1 1 calc R U
H17 H 0.2863 0.0309 0.8456 0.148 Uiso 1 1 calc R U
C12 C 0.0815(2) 0.1743(6) -0.0166(7) 0.0584(14) Uani 1 1 d . .
H4 H 0.0564 0.1645 -0.1371 0.070 Uiso 1 1 calc R U
H5 H 0.1147 0.1216 -0.0216 0.070 Uiso 1 1 calc R U
C13 C 0.0951(2) 0.3278(6) 0.0265(7) 0.0546(14) Uani 1 1 d . .
H8 H 0.0850 0.3847 -0.0884 0.065 Uiso 1 1 calc R U
C14 C 0.1542(2) 0.3536(6) 0.1198(7) 0.0595(15) Uani 1 1 d . .
H7 H 0.1606 0.4531 0.1367 0.071 Uiso 1 1 calc R U
H6 H 0.1785 0.3183 0.0391 0.071 Uiso 1 1 calc R U
C15 C 0.1667(2) 0.2808(5) 0.3121(7) 0.0500(12) Uani 1 1 d . .
C16 C 0.2200(2) 0.2664(6) 0.4082(7) 0.0549(14) Uani 1 1 d . .
C17 C -0.0239(2) 0.3418(6) 0.6285(7) 0.0574(15) Uani 1 1 d . .
H12 H -0.0253 0.4150 0.7128 0.069 Uiso 1 1 calc R U
C18 C 0.0162(2) 0.3394(6) 0.5160(7) 0.0543(14) Uani 1 1 d . .
H11 H 0.0417 0.4115 0.5273 0.065 Uiso 1 1 calc R U
C19 C 0.2886(3) 0.4370(9) 0.4073(11) 0.108(3) Uani 1 1 d . .
H19 H 0.2617 0.5096 0.4050 0.161 Uiso 1 1 calc R U
H20 H 0.3159 0.4663 0.3365 0.161 Uiso 1 1 calc R U
H18 H 0.3059 0.4183 0.5363 0.161 Uiso 1 1 calc R U

loop_
_atom_site_aniso_label
_atom_site_aniso_U_11
_atom_site_aniso_U_22
_atom_site_aniso_U_33
_atom_site_aniso_U_23
_atom_site_aniso_U_13
_atom_site_aniso_U_12
O1 0.060(2) 0.113(4) 0.083(3) -0.001(3) 0.032(2) -0.005(2)
O2 0.056(2) 0.112(4) 0.068(3) 0.007(3) 0.007(2) 0.005(2)
O3 0.075(2) 0.050(2) 0.0379(17) -0.0068(15) 0.0181(16) -0.0025(17)
O4 0.068(2) 0.047(2) 0.0439(18) 0.0098(16) 0.0187(16) 0.0076(17)
O5 0.063(2) 0.107(4) 0.066(3) 0.001(2) 0.027(2) -0.014(2)
C1 0.111(6) 0.139(8) 0.102(6) -0.028(5) 0.068(5) -0.010(5)
C2 0.042(3) 0.071(4) 0.054(3) 0.007(3) 0.013(2) 0.005(3)
C3 0.051(3) 0.069(4) 0.075(4) -0.005(3) 0.012(3) -0.014(3)
C4 0.057(3) 0.055(4) 0.052(3) -0.009(2) 0.007(2) -0.004(3)
C5 0.046(2) 0.042(3) 0.039(2) 0.002(2) 0.0057(19) 0.001(2)
C6 0.060(3) 0.038(3) 0.035(2) 0.001(2) 0.015(2) 0.000(2)
C7 0.056(3) 0.043(3) 0.037(2) 0.000(2) 0.014(2) 0.002(2)
C8 0.056(3) 0.054(3) 0.042(3) 0.001(2) 0.016(2) -0.003(2)
C9 0.060(4) 0.069(4) 0.043(3) 0.007(3) 0.009(2) 0.006(3)
C10 0.053(3) 0.062(4) 0.051(3) -0.002(3) 0.009(3) 0.005(3)
C11 0.071(4) 0.136(7) 0.081(5) 0.021(4) -0.008(4) 0.012(4)
C12 0.080(4) 0.061(4) 0.037(3) 0.003(2) 0.018(2) 0.004(3)
C13 0.074(4) 0.057(4) 0.038(3) 0.011(2) 0.023(2) 0.011(2)
C14 0.075(4) 0.060(4) 0.049(3) 0.010(2) 0.027(3) 0.003(3)
C15 0.061(3) 0.051(3) 0.042(3) 0.003(2) 0.019(2) 0.000(2)
C16 0.050(3) 0.063(4) 0.055(3) -0.002(3) 0.019(3) -0.004(3)
C17 0.063(3) 0.059(4) 0.054(3) -0.010(3) 0.020(3) 0.001(3)
C18 0.063(3) 0.051(4) 0.053(3) -0.005(2) 0.021(3) -0.008(2)
C19 0.100(6) 0.120(7) 0.109(6) -0.001(5) 0.034(5) -0.039(5)

loop_
_atom_type_symbol
_atom_type_description
_atom_type_scat_dispersion_real
_atom_type_scat_dispersion_imag
_atom_type_scat_source
C C 0.0033 0.0016 'International Tables Vol C Tables 4.2.6.8 and 6.1.1.4'
H H 0.0000 0.0000 'International Tables Vol C Tables 4.2.6.8 and 6.1.1.4'
O O 0.0106 0.0060 'International Tables Vol C Tables 4.2.6.8 and 6.1.1.4'

loop_
_geom_angle_atom_site_label_1
_geom_angle_atom_site_label_2
_geom_angle_atom_site_label_3
_geom_angle
C2 O1 C1 117.0(5)
C10 O2 C11 117.7(5)
C6 O3 C12 105.9(4)
C6 O4 C13 102.1(3)
C16 O5 C19 114.7(5)
O1 C1 H1 109.5
O1 C1 H9 109.5
H1 C1 H9 109.5
O1 C1 H10 109.5
H1 C1 H10 109.5
H9 C1 H10 109.5
C17 C2 O1 124.5(5)
C17 C2 C3 119.9(5)
O1 C2 C3 115.5(5)
C4 C3 C2 120.2(5)
C4 C3 H13 119.9
C2 C3 H13 119.9
C5 C4 C3 120.5(5)
C5 C4 H14 119.7
C3 C4 H14 119.7
C18 C5 C4 118.1(5)
C18 C5 C6 119.4(4)
C4 C5 C6 122.5(4)
O3 C6 O4 103.5(3)
O3 C6 C5 110.3(4)
O4 C6 C5 109.5(4)
O3 C6 C7 108.7(4)
O4 C6 C7 108.6(4)
C5 C6 C7 115.4(4)
C8 C7 C15 118.6(4)
C8 C7 C6 122.3(4)
C15 C7 C6 118.9(4)
C9 C8 C7 121.3(5)
C9 C8 H15 119.3
C7 C8 H15 119.3
C8 C9 C10 120.4(5)
C8 C9 H16 119.8
C10 C9 H16 119.8
O2 C10 C9 124.9(5)
O2 C10 C16 116.0(5)
C9 C10 C16 119.1(4)
O2 C11 H3 109.5
O2 C11 H2 109.5
H3 C11 H2 109.5
O2 C11 H17 109.5
H3 C11 H17 109.5
H2 C11 H17 109.5
O3 C12 C13 105.2(4)
O3 C12 H4 110.7
C13 C12 H4 110.7
O3 C12 H5 110.7
C13 C12 H5 110.7
H4 C12 H5 108.8
O4 C13 C14 108.6(4)
O4 C13 C12 101.8(4)
C14 C13 C12 113.9(5)
O4 C13 H8 110.7
C14 C13 H8 110.7
C12 C13 H8 110.7
C13 C14 C15 109.9(4)
C13 C14 H7 109.7
C15 C14 H7 109.7
C13 C14 H6 109.7
C15 C14 H6 109.7
H7 C14 H6 108.2
C16 C15 C7 120.1(4)
C16 C15 C14 120.7(5)
C7 C15 C14 119.2(4)
C15 C16 O5 119.0(5)
C15 C16 C10 120.5(5)
O5 C16 C10 120.4(5)
C2 C17 C18 119.2(5)
C2 C17 H12 120.4
C18 C17 H12 120.4
C5 C18 C17 122.1(5)
C5 C18 H11 119.0
C17 C18 H11 119.0
O5 C19 H19 109.5
O5 C19 H20 109.5
H19 C19 H20 109.5
O5 C19 H18 109.5
H19 C19 H18 109.5
H20 C19 H18 109.5

loop_
_geom_bond_atom_site_label_1
_geom_bond_atom_site_label_2
_geom_bond_distance
O1 C2 1.373(6)
O1 C1 1.426(9)
O2 C10 1.372(6)
O2 C11 1.422(8)
O3 C6 1.427(6)
O3 C12 1.429(6)
O4 C6 1.428(6)
O4 C13 1.447(6)
O5 C16 1.381(6)
O5 C19 1.418(9)
C1 H1 0.9600
C1 H9 0.9600
C1 H10 0.9600
C2 C17 1.359(7)
C2 C3 1.386(8)
C3 C4 1.383(7)
C3 H13 0.9300
C4 C5 1.381(7)
C4 H14 0.9300
C5 C18 1.372(7)
C5 C6 1.511(6)
C6 C7 1.529(6)
C7 C8 1.384(6)
C7 C15 1.405(6)
C8 C9 1.374(7)
C8 H15 0.9300
C9 C10 1.381(8)
C9 H16 0.9300
C10 C16 1.402(7)
C11 H3 0.9600
C11 H2 0.9600
C11 H17 0.9600
C12 C13 1.527(8)
C12 H4 0.9700
C12 H5 0.9700
C13 C14 1.509(8)
C13 H8 0.9800
C14 C15 1.523(7)
C14 H7 0.9700
C14 H6 0.9700
C15 C16 1.377(7)
C17 C18 1.390(7)
C17 H12 0.9300
C18 H11 0.9300
C19 H19 0.9600
C19 H20 0.9600
C19 H18 0.9600
